data_7245153
loop_
_publ_author_name
'Tsunashima, Ryo'
'Fujikawa, Naomi'
'Shiga, Misaki'
'Miyagawa, Sayu'
'Ohno, Shiori'
'Masuya-Suzuki, Atsuko'
'Takahashi, Kiyonori'
'Nakamura, Takayoshi'
'Akutagawa, Tomoyuki'
'Nishihara, Sadafumi'

_publ_section_title
;
 Slider-crank Mechanism in a Molecular Crystal: Conversion of Linear
 Thermal Expansion of Lattice to Circular Rotation of Coordination Chain
;
_journal_name_full CrystEngComm
_journal_paper_doi 10.1039/D2CE00768A
_journal_year 2022
_chemical_formula_moiety 'C9 H12 Co1 K1 N5 O3'
_chemical_formula_sum 'C9 H12 Co K N5 O3'
_chemical_formula_weight 336.27
_space_group_crystal_system hexagonal
_space_group_IT_number 190
_space_group_name_Hall 'P -6c -2c'
_space_group_name_H-M_alt 'P -6 2 c'
_atom_sites_solution_hydrogens geom
_atom_sites_solution_primary dual
_audit_creation_date 2020-10-07
_audit_creation_method
;
Olex2 1.3-ac4
(compiled 2019.10.09 svn.r3662 for Rigaku Oxford Diffraction, GUI svn.r5959)
;
_audit_update_record
;
2022-03-17 deposited with the CCDC.	2022-07-19 downloaded from the CCDC.
;
_cell_angle_alpha 90
_cell_angle_beta 90
_cell_angle_gamma 120
_cell_formula_units_Z 2
_cell_length_a 10.4730(10)
_cell_length_b 10.4730(10)
_cell_length_c 7.2162(6)
_cell_measurement_reflns_used 2049
_cell_measurement_temperature 342
_cell_measurement_theta_max 28.0260
_cell_measurement_theta_min 2.2210
_cell_volume 685.46(11)
_computing_cell_refinement 'CrysAlisPro 1.171.41.63a (Rigaku OD, 2020)'
_computing_data_collection 'CrysAlisPro 1.171.41.63a (Rigaku OD, 2020)'
_computing_data_reduction 'CrysAlisPro 1.171.41.63a (Rigaku OD, 2020)'
_computing_molecular_graphics 'Olex2 1.3-ac4 (Dolomanov et al., 2009)'
_computing_publication_material 'Olex2 1.3-ac4 (Dolomanov et al., 2009)'
_computing_structure_refinement 'ShelXL 2018/3 (Sheldrick, 2015)'
_computing_structure_solution 'ShelXT n/a (Sheldrick, 2015)'
_diffrn_ambient_temperature 342
_diffrn_detector 'Hybrid Pixel Array Detector'
_diffrn_detector_area_resol_mean 10.0000
_diffrn_detector_type HyPix
_diffrn_measured_fraction_theta_full 1.000
_diffrn_measured_fraction_theta_max 0.944
_diffrn_measurement_details
;
List of Runs (angles in degrees, time in seconds):

  # Type    Start    End  Width  t~exp~   \w     \q     \k     \f   Frames
#--------------------------------------------------------------------------
  1  \w    -32.00   2.00   0.50    0.27    --   21.85  45.00 147.00   68
  2  \w    -28.00  16.00   0.50    0.27    --   21.85 101.00 141.00   88
  3  \w     47.00 100.00   0.50    0.27    --   21.85  45.00 147.00  106
  4  \w      4.00  73.00   0.50    0.27    --   21.85-107.00 135.00  138
  5  \w    -14.00  17.00   0.50    0.27    --  -21.77 -99.00 120.00   62
  6  \w    -18.00  45.00   0.50    0.27    --  -21.77  19.00-120.00  126
  7  \w    -16.00  37.00   0.50    0.27    --  -21.77  19.00  60.00  106
;
_diffrn_measurement_device 'four-circle diffractometer'
_diffrn_measurement_device_type 'XtaLAB Synergy R, HyPix'
_diffrn_measurement_method '\w scans'
_diffrn_measurement_specimen_support 'Mitegen 50um'
_diffrn_orient_matrix_type 'CrysAlisPro convention (1999,Acta A55,543-557)'
_diffrn_orient_matrix_UB_11 0.0002747000
_diffrn_orient_matrix_UB_12 0.0174614000
_diffrn_orient_matrix_UB_13 -0.0951662000
_diffrn_orient_matrix_UB_21 0.0745937000
_diffrn_orient_matrix_UB_22 0.0176790000
_diffrn_orient_matrix_UB_23 -0.0070978000
_diffrn_orient_matrix_UB_31 -0.0232556000
_diffrn_orient_matrix_UB_32 -0.0740384000
_diffrn_orient_matrix_UB_33 -0.0242025000
_diffrn_radiation_collimation 0.3
_diffrn_radiation_monochromator mirror
_diffrn_radiation_probe x-ray
_diffrn_radiation_type 'Mo K\a'
_diffrn_radiation_wavelength 0.71073
_diffrn_reflns_av_R_equivalents 0.0468
_diffrn_reflns_av_unetI/netI 0.0315
_diffrn_reflns_Laue_measured_fraction_full 1.000
_diffrn_reflns_Laue_measured_fraction_max 0.944
_diffrn_reflns_limit_h_max 12
_diffrn_reflns_limit_h_min -13
_diffrn_reflns_limit_k_max 13
_diffrn_reflns_limit_k_min -13
_diffrn_reflns_limit_l_max 9
_diffrn_reflns_limit_l_min -8
_diffrn_reflns_number 3914
_diffrn_reflns_point_group_measured_fraction_full 0.998
_diffrn_reflns_point_group_measured_fraction_max 0.922
_diffrn_reflns_theta_full 25.242
_diffrn_reflns_theta_max 28.914
_diffrn_reflns_theta_min 2.245
_diffrn_source 'micro-focus sealed X-ray tube'
_diffrn_source_current 24.0
_diffrn_source_power 1.2
_diffrn_source_target Mo
_diffrn_source_type 'Mova (Mo) X-ray Source'
_diffrn_source_voltage 50.0
_exptl_absorpt_coefficient_mu 1.566
_exptl_absorpt_correction_T_max 1.00000
_exptl_absorpt_correction_T_min 0.72746
_exptl_absorpt_correction_type multi-scan
_exptl_absorpt_process_details
;
CrysAlisPro 1.171.41.63a (Rigaku Oxford Diffraction, 2020)
Empirical absorption correction using spherical harmonics,
 implemented in SCALE3 ABSPACK scaling algorithm.
;
_exptl_crystal_colour violet
_exptl_crystal_colour_primary violet
_exptl_crystal_density_diffrn 1.629
_exptl_crystal_description block
_exptl_crystal_F_000 342
_exptl_crystal_size_max 0.29
_exptl_crystal_size_mid 0.266
_exptl_crystal_size_min 0.221
_refine_diff_density_max 0.215
_refine_diff_density_min -0.182
_refine_diff_density_rms 0.043
_refine_ls_abs_structure_details
;
 Flack x determined using 194 quotients [(I+)-(I-)]/[(I+)+(I-)]
 (Parsons, Flack and Wagner, Acta Cryst. B69 (2013) 249-259).
;
_refine_ls_abs_structure_Flack 0.01(2)
_refine_ls_extinction_coef 0.009(3)
_refine_ls_extinction_expression Fc^*^=kFc[1+0.001xFc^2^\l^3^/sin(2\q)]^-1/4^
_refine_ls_extinction_method 'SHELXL-2018/3 (Sheldrick 2018)'
_refine_ls_goodness_of_fit_ref 1.071
_refine_ls_hydrogen_treatment constr
_refine_ls_matrix_type full
_refine_ls_number_parameters 36
_refine_ls_number_reflns 603
_refine_ls_number_restraints 0
_refine_ls_restrained_S_all 1.071
_refine_ls_R_factor_all 0.0350
_refine_ls_R_factor_gt 0.0288
_refine_ls_shift/su_max 0.000
_refine_ls_shift/su_mean 0.000
_refine_ls_structure_factor_coef Fsqd
_refine_ls_weighting_details 'w=1/[\s^2^(Fo^2^)+(0.0332P)^2^+0.1830P] where P=(Fo^2^+2Fc^2^)/3'
_refine_ls_weighting_scheme calc
_refine_ls_wR_factor_gt 0.0715
_refine_ls_wR_factor_ref 0.0742
_reflns_Friedel_coverage 0.694
_reflns_Friedel_fraction_full 0.995
_reflns_Friedel_fraction_max 0.892
_reflns_number_gt 520
_reflns_number_total 603
_reflns_threshold_expression 'I > 2\s(I)'
_cod_data_source_file d2ce00768a2.cif
_cod_data_source_block 342k
_cod_original_cell_volume 685.46(14)
_cod_database_code 7245153
_shelx_shelxl_version_number 2018/3
_chemical_oxdiff_formula C9H12N5O3CoK
_shelx_space_group_comment
;
The symmetry employed for this shelxl refinement is uniquely defined
by the following loop, which should always be used as a source of
symmetry information in preference to the above space-group names.
They are only intended as comments.
;
_reflns_odcompleteness_completeness 100.00
_reflns_odcompleteness_iscentric 1
_reflns_odcompleteness_theta 26.32
_olex2_refinement_description
;
1. Fixed Uiso
 At 1.2 times of:
  All C(H,H) groups
2.a Secondary CH2 refined with riding coordinates:
 C1(H1A,H1B)
;
_olex2_submission_special_instructions 'No special instructions were received'
_oxdiff_exptl_absorpt_empirical_details
;
Empirical correction (ABSPACK) includes:
- Absorption correction using spherical harmonics
- Frame scaling
;
_oxdiff_exptl_absorpt_empirical_full_max 2.988
_oxdiff_exptl_absorpt_empirical_full_min 0.385

loop_
_space_group_symop_operation_xyz
'x, y, z'
'-y, x-y, z'
'-x+y, -x, z'
'x, y, -z+1/2'
'-y, x-y, -z+1/2'
'-x+y, -x, -z+1/2'
'y, x, -z'
'x-y, -y, -z'
'-x, -x+y, -z'
'y, x, z+1/2'
'x-y, -y, z+1/2'
'-x, -x+y, z+1/2'

loop_
_atom_site_label
_atom_site_type_symbol
_atom_site_fract_x
_atom_site_fract_y
_atom_site_fract_z
_atom_site_U_iso_or_equiv
_atom_site_adp_type
_atom_site_occupancy
_atom_site_site_symmetry_order
_atom_site_calc_flag
_atom_site_refinement_flags_posn
_atom_site_refinement_flags_adp
_atom_site_refinement_flags_occupancy
_atom_site_disorder_assembly
_atom_site_disorder_group
Co1 Co 0.666667 0.333333 0.750000 0.0377(3) Uani 1 6 d S T P . .
K1 K 0.000000 0.000000 0.500000 0.0536(4) Uani 1 6 d S T P . .
N1 N 0.666667 0.333333 0.4314(4) 0.0340(7) Uani 1 3 d S T P . .
O1 O 0.2004(5) 0.0249(7) 0.750000 0.1004(19) Uani 1 2 d S T P . .
N2 N 0.4551(5) 0.1842(5) 0.750000 0.0554(12) Uani 1 2 d S T P . .
C1 C 0.5606(4) 0.3733(4) 0.3565(4) 0.0495(9) Uani 1 1 d . . . . .
H1A H 0.585576 0.470514 0.400982 0.059 Uiso 1 1 calc R U . . .
H1B H 0.462478 0.303687 0.400982 0.059 Uiso 1 1 calc R U . . .
C2 C 0.3316(6) 0.1098(7) 0.750000 0.0540(13) Uani 1 2 d S T P . .

loop_
_atom_site_aniso_label
_atom_site_aniso_U_11
_atom_site_aniso_U_22
_atom_site_aniso_U_33
_atom_site_aniso_U_23
_atom_site_aniso_U_13
_atom_site_aniso_U_12
Co1 0.0403(4) 0.0403(4) 0.0326(4) 0.000 0.000 0.02013(19)
K1 0.0601(7) 0.0601(7) 0.0407(8) 0.000 0.000 0.0301(3)
N1 0.0384(12) 0.0384(12) 0.0252(14) 0.000 0.000 0.0192(6)
O1 0.047(2) 0.156(5) 0.076(3) 0.000 0.000 0.034(3)
N2 0.045(2) 0.067(3) 0.0368(19) 0.000 0.000 0.015(2)
C1 0.062(2) 0.075(2) 0.0295(14) 0.0022(14) 0.0024(13) 0.048(2)
C2 0.044(3) 0.080(4) 0.033(2) 0.000 0.000 0.027(3)

loop_
_atom_type_symbol
_atom_type_description
_atom_type_scat_dispersion_real
_atom_type_scat_dispersion_imag
_atom_type_scat_source
C C 0.0033 0.0016 'International Tables Vol C Tables 4.2.6.8 and 6.1.1.4'
H H 0.0000 0.0000 'International Tables Vol C Tables 4.2.6.8 and 6.1.1.4'
Co Co 0.3494 0.9721 'International Tables Vol C Tables 4.2.6.8 and 6.1.1.4'
K K 0.2009 0.2494 'International Tables Vol C Tables 4.2.6.8 and 6.1.1.4'
N N 0.0061 0.0033 'International Tables Vol C Tables 4.2.6.8 and 6.1.1.4'
O O 0.0106 0.0060 'International Tables Vol C Tables 4.2.6.8 and 6.1.1.4'

loop_
_geom_angle_atom_site_label_1
_geom_angle_atom_site_label_2
_geom_angle_atom_site_label_3
_geom_angle
_geom_angle_site_symmetry_1
_geom_angle_site_symmetry_3
_geom_angle_publ_flag
N1 Co1 N1 180.0 . 4_556 ?
N2 Co1 N1 90.0 2_655 . ?
N2 Co1 N1 90.0 3_665 4_556 ?
N2 Co1 N1 90.000(1) . 4_556 ?
N2 Co1 N1 90.0 . . ?
N2 Co1 N1 90.0 2_655 4_556 ?
N2 Co1 N1 90.0 3_665 . ?
N2 Co1 N2 120.001(1) . 3_665 ?
N2 Co1 N2 120.000(1) 2_655 3_665 ?
N2 Co1 N2 120.0 2_655 . ?
K1 K1 K1 180.0 4_556 4 ?
O1 K1 K1 132.32(6) . 4 ?
O1 K1 K1 132.32(6) 2 4 ?
O1 K1 K1 47.68(6) . 4_556 ?
O1 K1 K1 132.32(6) 3 4 ?
O1 K1 K1 47.68(6) 9_556 4 ?
O1 K1 K1 47.68(6) 2 4_556 ?
O1 K1 K1 132.32(6) 7_556 4_556 ?
O1 K1 K1 132.32(6) 8_556 4_556 ?
O1 K1 K1 47.68(6) 8_556 4 ?
O1 K1 K1 132.32(6) 9_556 4_556 ?
O1 K1 K1 47.68(6) 3 4_556 ?
O1 K1 K1 47.68(6) 7_556 4 ?
O1 K1 O1 127.8(3) . 7_556 ?
O1 K1 O1 85.46(14) 2 7_556 ?
O1 K1 O1 127.8(3) 2 9_556 ?
O1 K1 O1 79.63(10) 2 3 ?
O1 K1 O1 79.63(10) 8_556 9_556 ?
O1 K1 O1 127.8(3) 8_556 3 ?
O1 K1 O1 79.63(10) 3 . ?
O1 K1 O1 85.46(14) 9_556 3 ?
O1 K1 O1 79.63(10) 9_556 7_556 ?
O1 K1 O1 79.63(10) 2 . ?
O1 K1 O1 85.46(14) 8_556 . ?
O1 K1 O1 145.8(3) 3 7_556 ?
O1 K1 O1 145.8(3) 2 8_556 ?
O1 K1 O1 145.8(3) 9_556 . ?
O1 K1 O1 79.63(10) 8_556 7_556 ?
C1 N1 Co1 111.54(17) . . ?
C1 N1 Co1 111.54(17) 3_665 . ?
C1 N1 Co1 111.54(17) 2_655 . ?
C1 N1 C1 107.33(18) 2_655 . ?
C1 N1 C1 107.33(18) 2_655 3_665 ?
C1 N1 C1 107.33(18) 3_665 . ?
K1 O1 K1 84.64(13) . 4_556 ?
C2 O1 K1 128.3(3) . 4_556 ?
C2 O1 K1 128.3(3) . . ?
C2 N2 Co1 173.4(5) . . ?
N1 C1 C1 111.54(17) . 4 ?
N1 C1 H1A 109.3 . . ?
N1 C1 H1B 109.3 . . ?
C1 C1 H1A 109.3 4 . ?
C1 C1 H1B 109.3 4 . ?
H1A C1 H1B 108.0 . . ?
N2 C2 O1 177.1(8) . . ?

loop_
_geom_bond_atom_site_label_1
_geom_bond_atom_site_label_2
_geom_bond_distance
_geom_bond_site_symmetry_2
_geom_bond_publ_flag
Co1 N1 2.299(3) . ?
Co1 N1 2.299(3) 4_556 ?
Co1 N2 1.972(4) 2_655 ?
Co1 N2 1.972(4) . ?
Co1 N2 1.972(4) 3_665 ?
K1 K1 3.6081(3) 4_556 ?
K1 K1 3.6081(3) 4 ?
K1 O1 2.679(3) 9_556 ?
K1 O1 2.679(3) . ?
K1 O1 2.679(3) 8_556 ?
K1 O1 2.679(3) 3 ?
K1 O1 2.679(3) 2 ?
K1 O1 2.679(3) 7_556 ?
N1 C1 1.472(3) 2_655 ?
N1 C1 1.472(3) . ?
N1 C1 1.472(3) 3_665 ?
O1 C2 1.207(7) . ?
N2 C2 1.128(6) . ?
C1 C1 1.537(6) 4 ?
C1 H1A 0.9700 . ?
C1 H1B 0.9700 . ?

loop_
_geom_torsion_atom_site_label_1
_geom_torsion_atom_site_label_2
_geom_torsion_atom_site_label_3
_geom_torsion_atom_site_label_4
_geom_torsion
_geom_torsion_site_symmetry_1
_geom_torsion_site_symmetry_2
_geom_torsion_site_symmetry_3
_geom_torsion_site_symmetry_4
_geom_torsion_publ_flag
Co1 N1 C1 C1 180.000(1) . . . 4 ?
C1 N1 C1 C1 -57.55(19) 2_655 . . 4 ?
C1 N1 C1 C1 57.55(19) 3_665 . . 4 ?
